data_4002895
loop_
_publ_author_name
'Dong, Xi-Yan'
'Huang, Hui-Lin'
'Wang, Jia-Yin'
'Li, Hai-Yang'
'Zang, Shuang-Quan'

_publ_section_title
;
 A Flexible Fluorescent SCC-MOF for Switchable Molecule Identification and
 Temperature Display
;
_journal_issue 6
_journal_name_full 'Chemistry of Materials'
_journal_page_first 2160
_journal_paper_doi 10.1021/acs.chemmater.8b00611
_journal_volume 30
_journal_year 2018
_chemical_formula_moiety 'C60 H82 Ag10 F6 N4 O10 P2 S6'
_chemical_formula_sum 'C60 H82 Ag10 F6 N4 O10 P2 S6'
_chemical_formula_weight 2466.29
_space_group_crystal_system triclinic
_space_group_IT_number 2
_space_group_name_Hall '-P 1'
_space_group_name_H-M_alt 'P -1'
_symmetry_space_group_name_Hall '-P 1'
_symmetry_space_group_name_H-M 'P -1'
_atom_sites_solution_hydrogens geom
_atom_sites_solution_primary dual
_audit_creation_date 2017-07-27
_audit_creation_method
;
Olex2 1.2
(compiled 2016.11.07 svn.r3352 for OlexSys, GUI svn.r5261)
;
_cell_angle_alpha 62.2680(10)
_cell_angle_beta 88.4590(10)
_cell_angle_gamma 79.8710(10)
_cell_formula_units_Z 1
_cell_length_a 11.9625(2)
_cell_length_b 14.1206(2)
_cell_length_c 14.2271(2)
_cell_measurement_reflns_used 13350
_cell_measurement_temperature 160.00(10)
_cell_measurement_theta_max 72.5530
_cell_measurement_theta_min 3.5110
_cell_volume 2089.84(6)
_computing_cell_refinement 'CrysAlisPro 1.171.39.7b (Rigaku OD, 2015)'
_computing_data_collection 'CrysAlisPro 1.171.39.7b (Rigaku OD, 2015)'
_computing_data_reduction 'CrysAlisPro 1.171.39.7b (Rigaku OD, 2015)'
_computing_molecular_graphics 'Olex2 (Dolomanov et al., 2009)'
_computing_publication_material 'Olex2 (Dolomanov et al., 2009)'
_computing_structure_refinement 'ShelXL (Sheldrick, 2015)'
_computing_structure_solution 'ShelXT (Sheldrick, 2015)'
_diffrn_ambient_environment N~2~
_diffrn_ambient_temperature 160.00(10)
_diffrn_detector 'CCD plate'
_diffrn_measured_fraction_theta_full 0.993
_diffrn_measured_fraction_theta_max 0.993
_diffrn_measurement_details
;
List of Runs (angles in degrees, time in seconds):

  # Type    Start    End  Width  t~exp~   \w     \q     \k     \f   Frames
--------------------------------------------------------------------------
  1  \w     -6.00  70.00   0.25    0.25    --   45.20 -57.00-180.00  304
  2  \w    -44.00 135.00   0.25    0.25    --   45.20   0.00-120.00  716
  3  \w    -27.00   0.00   0.25    0.25    --   45.20 -57.00 -60.00  108
  4  \w    -35.00  51.00   0.25    0.25    --   45.20 -57.00  90.00  344
  5  \w      6.00  73.00   0.25    0.25    --   45.20 -57.00 -60.00  268
  6  \w     94.00 187.00   0.25    0.30    --  100.80  45.00  90.00  372
  7  \w     12.00  94.00   0.25    0.30    --  100.80 -82.00 -90.00  328
  8  \w     59.00 159.00   0.25    0.30    --  100.80  30.00-150.00  400
  9  \w     25.00  54.00   0.25    0.30    --  100.80 -82.00-120.00  116
 10  \w     64.00 127.00   0.25    0.30    --  100.80 -61.00 120.00  252
 11  \w     56.00 109.00   0.25    0.30    --  100.80 -82.00-120.00  212
 12  \w     72.00  97.00   0.25    0.30    --  100.80  45.00  60.00  100
 13  \w    106.00 189.00   0.25    0.30    --  100.80  45.00  60.00  332
 14  \w     11.00 124.00   0.25    0.30    --  100.80 -82.00 -30.00  452
 15  \w    103.00 190.00   0.25    0.30    --  100.80  30.00-180.00  348
 16  \w     75.00 107.00   0.25    0.30    --  100.80 -82.00  60.00  128
 17  \w     17.00  60.00   0.25    0.30    --  100.80 -61.00 120.00  172
 18  \w     16.00 132.00   0.25    0.30    --  100.80 -61.00 -30.00  464
 19  \w     12.00 125.00   0.25    0.30    --  100.80 -82.00 120.00  452
;
_diffrn_measurement_device 'four-circle diffractometer'
_diffrn_measurement_device_type 'XtaLAB Pro: Kappa single'
_diffrn_measurement_method '\w scans'
_diffrn_orient_matrix_type 'CrysAlisPro convention (1999,Acta A55,543-557)'
_diffrn_orient_matrix_UB_11 -0.0345475000
_diffrn_orient_matrix_UB_12 0.1244497000
_diffrn_orient_matrix_UB_13 -0.0667545000
_diffrn_orient_matrix_UB_21 -0.1091845000
_diffrn_orient_matrix_UB_22 -0.0026485000
_diffrn_orient_matrix_UB_23 0.0604288000
_diffrn_orient_matrix_UB_31 0.0637789000
_diffrn_orient_matrix_UB_32 0.0152931000
_diffrn_orient_matrix_UB_33 0.0831741000
_diffrn_radiation_monochromator graphite
_diffrn_radiation_probe x-ray
_diffrn_radiation_type CuK\a
_diffrn_radiation_wavelength 1.54184
_diffrn_reflns_av_R_equivalents 0.0312
_diffrn_reflns_av_unetI/netI 0.0384
_diffrn_reflns_Laue_measured_fraction_full 0.993
_diffrn_reflns_Laue_measured_fraction_max 0.993
_diffrn_reflns_limit_h_max 14
_diffrn_reflns_limit_h_min -11
_diffrn_reflns_limit_k_max 16
_diffrn_reflns_limit_k_min -16
_diffrn_reflns_limit_l_max 16
_diffrn_reflns_limit_l_min -15
_diffrn_reflns_number 17565
_diffrn_reflns_point_group_measured_fraction_full 0.993
_diffrn_reflns_point_group_measured_fraction_max 0.993
_diffrn_reflns_theta_full 64.996
_diffrn_reflns_theta_max 64.996
_diffrn_reflns_theta_min 3.517
_diffrn_source 'fine-focus sealed X-ray tube'
_diffrn_source_type 'Enhance (Cu) X-ray Source'
_exptl_absorpt_coefficient_mu 20.659
_exptl_absorpt_correction_T_max 1.00000
_exptl_absorpt_correction_T_min 0.23925
_exptl_absorpt_correction_type multi-scan
_exptl_absorpt_process_details
;
CrysAlisPro 1.171.39.7b (Rigaku Oxford Diffraction, 2015)
Empirical absorption correction using spherical harmonics,
 implemented in SCALE3 ABSPACK scaling algorithm.
;
_exptl_crystal_colour colourless
_exptl_crystal_colour_primary colourless
_exptl_crystal_density_diffrn 1.960
_exptl_crystal_description block
_exptl_crystal_F_000 1200
_exptl_crystal_size_max 0.2
_exptl_crystal_size_mid 0.19
_exptl_crystal_size_min 0.08
_refine_diff_density_max 1.575
_refine_diff_density_min -1.115
_refine_diff_density_rms 0.114
_refine_ls_extinction_method none
_refine_ls_goodness_of_fit_ref 1.041
_refine_ls_hydrogen_treatment constr
_refine_ls_matrix_type full
_refine_ls_number_parameters 479
_refine_ls_number_reflns 7054
_refine_ls_number_restraints 51
_refine_ls_restrained_S_all 1.055
_refine_ls_R_factor_all 0.0379
_refine_ls_R_factor_gt 0.0356
_refine_ls_shift/su_max 0.001
_refine_ls_shift/su_mean 0.000
_refine_ls_structure_factor_coef Fsqd
_refine_ls_weighting_details 'w=1/[\s^2^(Fo^2^)+(0.0540P)^2^+3.3022P] where P=(Fo^2^+2Fc^2^)/3'
_refine_ls_weighting_scheme calc
_refine_ls_wR_factor_gt 0.0955
_refine_ls_wR_factor_ref 0.0969
_reflns_Friedel_coverage 0.000
_reflns_number_gt 6545
_reflns_number_total 7054
_reflns_threshold_expression 'I > 2\s(I)'
_cod_data_source_file cm8b00611_si_003.cif
_cod_data_source_block ag10bpy_dry_160k
_cod_depositor_comments 'Adding full bibliography for 4002893--4002902.cif.'
_cod_database_code 4002895
_chemical_oxdiff_formula 'C H O N S Ag'
_shelx_space_group_comment
;
The symmetry employed for this shelxl refinement is uniquely defined
by the following loop, which should always be used as a source of
symmetry information in preference to the above space-group names.
They are only intended as comments.
;
_reflns_odcompleteness_completeness 99.03
_reflns_odcompleteness_iscentric 1
_reflns_odcompleteness_theta 66.97
_olex2_refinement_description
;
1. Fixed Uiso
 At 1.2 times of:
  All C(H) groups
 At 1.5 times of:
  All C(H,H,H) groups, All O(H) groups
2. Restrained distances
 F1-C30 \\sim F3B-C30 \\sim F3-C30 \\sim F2B-C30 \\sim F2-C30 \\sim F1B-C30
 with sigma of 0.01
3. Uiso/Uaniso restraints and constraints
Uanis(F1B) \\sim Ueq, Uanis(F1) \\sim Ueq, Uanis(F3B) \\sim Ueq, Uanis(F3)
\\sim Ueq, Uanis(F2B) \\sim Ueq, Uanis(F2) \\sim Ueq: with sigma of 0.01 and
sigma for terminal atoms of 0.02
4. Others
 Fixed Sof: F1(0.5) F1B(0.5) F2(0.5) F2B(0.5) F3(0.5) F3B(0.5)
5.a Aromatic/amide H refined with riding coordinates:
 C13(H13), C14(H14), C16(H16), C17(H17), C18(H18), C19(H19), C21(H21),
 C22(H22), C24(H24), C25(H25), C26(H26), C27(H27), C28(H28)
5.b Idealised Me refined as rotating group:
 C2(H2A,H2B,H2C), C3(H3A,H3B,H3C), C4(H4A,H4B,H4C), C6(H6A,H6B,H6C), C7(H7A,
 H7B,H7C), C8(H8A,H8B,H8C), C10(H10A,H10B,H10C), C11(H11A,H11B,H11C), C12(H12A,
 H12B,H12C)
5.c Idealised tetrahedral OH refined as rotating group:
 O5(H5)
comments: The relatively large space in this structures brought the 
disorder of the terminal group trifluoroacetate anion. 
The atoms F1, F2, and F3 of the trifluoroacetic acid anions were 
located at two orientations with a fixed occupancy ratio of 0.5:0.5. 
Their ADP and relevant C&#x00A8;CF bond lengths were restrained 
by "ISOR 0.01" , "SIMU 0.01" and "SADI 0.01", respectively.
;
_shelx_shelxl_version_number 2016/6
_olex2_submission_special_instructions 'No special instructions were received'
_oxdiff_exptl_absorpt_empirical_details
;
Empirical correction (ABSPACK) includes:
- Absorption correction using spherical harmonics
- Frame scaling
- Detector area scaling
;
_oxdiff_exptl_absorpt_empirical_full_max 2.870
_oxdiff_exptl_absorpt_empirical_full_min 0.610

loop_
_space_group_symop_operation_xyz
'x, y, z'
'-x, -y, -z'

loop_
_atom_site_label
_atom_site_type_symbol
_atom_site_fract_x
_atom_site_fract_y
_atom_site_fract_z
_atom_site_U_iso_or_equiv
_atom_site_adp_type
_atom_site_occupancy
_atom_site_site_symmetry_order
_atom_site_calc_flag
_atom_site_refinement_flags_posn
_atom_site_refinement_flags_adp
_atom_site_refinement_flags_occupancy
_atom_site_disorder_assembly
_atom_site_disorder_group
Ag1 Ag 0.64172(3) 0.54877(3) 0.20899(3) 0.04073(11) Uani 1 1 d . . . . .
Ag2 Ag 0.60870(3) 0.64547(3) 0.35717(3) 0.04173(11) Uani 1 1 d . . . . .
Ag3 Ag 0.41100(3) 0.71328(3) 0.53805(3) 0.04905(12) Uani 1 1 d . . . . .
Ag4 Ag 0.37828(3) 0.57322(3) 0.43623(3) 0.03668(10) Uani 1 1 d . . . . .
Ag5 Ag 0.36608(3) 0.43978(3) 0.29590(3) 0.04614(12) Uani 1 1 d . . . . .
S1 S 0.61212(10) 0.68817(9) 0.50620(9) 0.0354(2) Uani 1 1 d . . . . .
S2 S 0.44085(9) 0.61279(9) 0.26334(9) 0.0345(2) Uani 1 1 d . . . . .
S3 S 0.29245(9) 0.56616(9) 0.59302(9) 0.0350(2) Uani 1 1 d . . . . .
P1 P 0.57582(10) 0.36658(9) 0.14985(9) 0.0332(2) Uani 1 1 d . . . . .
F1 F 0.9004(12) 0.8447(13) 0.1453(9) 0.122(4) Uani 0.5 1 d D U P A 1
F1B F 0.9418(7) 0.7900(11) 0.1116(16) 0.136(5) Uani 0.5 1 d D U P A 2
F2 F 0.8899(15) 0.8154(11) 0.0085(13) 0.115(6) Uani 0.5 1 d D U P A 1
F2B F 0.8338(14) 0.8474(14) -0.0187(7) 0.119(6) Uani 0.5 1 d D U P A 2
F3 F 0.7690(13) 0.9284(7) 0.0351(13) 0.098(5) Uani 0.5 1 d D U P A 1
F3B F 0.8059(14) 0.9303(8) 0.0657(16) 0.104(6) Uani 0.5 1 d D U P A 2
O1 O 0.7073(3) 0.7656(3) 0.2147(3) 0.0494(9) Uani 1 1 d . . . . .
O2 O 0.7616(3) 0.6731(3) 0.1229(3) 0.0469(8) Uani 1 1 d . . . . .
O3 O 0.6040(3) 0.4798(3) 0.0976(2) 0.0372(7) Uani 1 1 d . . . . .
O4 O 0.5403(3) 0.3254(3) 0.2617(2) 0.0429(8) Uani 1 1 d . . . . .
O5 O 0.4834(3) 0.3588(3) 0.0790(3) 0.0402(7) Uani 1 1 d . . . . .
H5 H 0.460156 0.420648 0.027667 0.060 Uiso 1 1 calc GR . . . .
N1 N 0.2815(4) 0.8748(4) 0.4894(4) 0.0524(11) Uani 1 1 d . . . . .
N2 N 0.2158(3) 0.4509(4) 0.1926(3) 0.0414(9) Uani 1 1 d . . . . .
C1 C 0.6600(4) 0.8180(4) 0.4697(4) 0.0417(11) Uani 1 1 d . . . . .
C2 C 0.7849(5) 0.8037(6) 0.4441(6) 0.0695(18) Uani 1 1 d . . . . .
H2A H 0.829384 0.742280 0.505769 0.104 Uiso 1 1 calc GR . . . .
H2B H 0.813814 0.870251 0.427378 0.104 Uiso 1 1 calc GR . . . .
H2C H 0.791392 0.789553 0.382824 0.104 Uiso 1 1 calc GR . . . .
C3 C 0.5887(5) 0.9088(5) 0.3719(5) 0.0598(15) Uani 1 1 d . . . . .
H3A H 0.602061 0.894025 0.311307 0.090 Uiso 1 1 calc GR . . . .
H3B H 0.610406 0.978477 0.355222 0.090 Uiso 1 1 calc GR . . . .
H3C H 0.507949 0.912264 0.386293 0.090 Uiso 1 1 calc GR . . . .
C4 C 0.6451(7) 0.8428(5) 0.5630(5) 0.0680(18) Uani 1 1 d . . . . .
H4A H 0.564980 0.847576 0.579870 0.102 Uiso 1 1 calc GR . . . .
H4B H 0.668673 0.912159 0.544254 0.102 Uiso 1 1 calc GR . . . .
H4C H 0.692046 0.784505 0.625132 0.102 Uiso 1 1 calc GR . . . .
C5 C 0.3647(4) 0.7526(4) 0.1669(4) 0.0398(11) Uani 1 1 d . . . . .
C6 C 0.4386(5) 0.7950(5) 0.0730(4) 0.0544(14) Uani 1 1 d . . . . .
H6A H 0.510800 0.803573 0.096357 0.082 Uiso 1 1 calc GR . . . .
H6B H 0.399142 0.865605 0.017663 0.082 Uiso 1 1 calc GR . . . .
H6C H 0.453601 0.743243 0.044325 0.082 Uiso 1 1 calc GR . . . .
C7 C 0.2497(5) 0.7420(5) 0.1331(5) 0.0632(16) Uani 1 1 d . . . . .
H7A H 0.261344 0.696093 0.097755 0.095 Uiso 1 1 calc GR . . . .
H7B H 0.207494 0.814278 0.083878 0.095 Uiso 1 1 calc GR . . . .
H7C H 0.206346 0.708706 0.196043 0.095 Uiso 1 1 calc GR . . . .
C8 C 0.3507(7) 0.8243(5) 0.2196(5) 0.0661(18) Uani 1 1 d . . . . .
H8A H 0.308613 0.792279 0.283665 0.099 Uiso 1 1 calc GR . . . .
H8B H 0.308648 0.896627 0.170292 0.099 Uiso 1 1 calc GR . . . .
H8C H 0.425848 0.830752 0.239353 0.099 Uiso 1 1 calc GR . . . .
C9 C 0.1354(4) 0.5950(4) 0.5692(4) 0.0418(11) Uani 1 1 d . . . . .
C10 C 0.1037(5) 0.6690(6) 0.4510(5) 0.0636(17) Uani 1 1 d . . . . .
H10A H 0.133095 0.736499 0.427904 0.095 Uiso 1 1 calc GR . . . .
H10B H 0.020722 0.686088 0.438700 0.095 Uiso 1 1 calc GR . . . .
H10C H 0.136934 0.631918 0.410463 0.095 Uiso 1 1 calc GR . . . .
C11 C 0.0962(5) 0.4883(5) 0.6068(5) 0.0558(14) Uani 1 1 d . . . . .
H11A H 0.130140 0.452503 0.565416 0.084 Uiso 1 1 calc GR . . . .
H11B H 0.013105 0.501484 0.597281 0.084 Uiso 1 1 calc GR . . . .
H11C H 0.119851 0.441483 0.682333 0.084 Uiso 1 1 calc GR . . . .
C12 C 0.0865(5) 0.6511(6) 0.6352(6) 0.0629(16) Uani 1 1 d . . . . .
H12A H 0.112299 0.604147 0.710187 0.094 Uiso 1 1 calc GR . . . .
H12B H 0.003174 0.664537 0.628000 0.094 Uiso 1 1 calc GR . . . .
H12C H 0.112649 0.720499 0.609607 0.094 Uiso 1 1 calc GR . . . .
C13 C 0.2449(5) 0.8773(5) 0.5768(4) 0.0546(14) Uani 1 1 d . . . . .
H13 H 0.295739 0.843442 0.638316 0.065 Uiso 1 1 calc R . . . .
C14 C 0.1375(5) 0.9261(4) 0.5834(4) 0.0528(13) Uani 1 1 d . . . . .
H14 H 0.116381 0.925434 0.648497 0.063 Uiso 1 1 calc R . . . .
C15 C 0.0600(5) 0.9758(4) 0.4974(4) 0.0493(13) Uani 1 1 d . . . . .
C16 C 0.1020(7) 0.9801(6) 0.4033(5) 0.081(2) Uani 1 1 d . . . . .
H16 H 0.055410 1.018365 0.338977 0.097 Uiso 1 1 calc R . . . .
C17 C 0.2115(6) 0.9287(6) 0.4040(5) 0.074(2) Uani 1 1 d . . . . .
H17 H 0.237770 0.932379 0.339009 0.089 Uiso 1 1 calc R . . . .
C18 C 0.2283(4) 0.3999(4) 0.1328(4) 0.0428(11) Uani 1 1 d . . . . .
H18 H 0.296815 0.349609 0.142945 0.051 Uiso 1 1 calc R . . . .
C19 C 0.1469(4) 0.4165(4) 0.0575(4) 0.0385(10) Uani 1 1 d . . . . .
H19 H 0.160481 0.378917 0.016392 0.046 Uiso 1 1 calc R . . . .
C20 C 0.0447(4) 0.4882(4) 0.0413(4) 0.0331(9) Uani 1 1 d . . . . .
C21 C 0.0299(4) 0.5379(4) 0.1065(4) 0.0376(10) Uani 1 1 d . . . . .
H21 H -0.039033 0.585958 0.100621 0.045 Uiso 1 1 calc R . . . .
C22 C 0.1160(4) 0.5167(4) 0.1795(4) 0.0438(11) Uani 1 1 d . . . . .
H22 H 0.103707 0.551076 0.223535 0.053 Uiso 1 1 calc R . . . .
C23 C 0.6987(4) 0.2725(4) 0.1470(3) 0.0359(10) Uani 1 1 d . . . . .
C24 C 0.8053(4) 0.3016(4) 0.1260(4) 0.0452(12) Uani 1 1 d . . . . .
H24 H 0.814520 0.372148 0.112803 0.054 Uiso 1 1 calc R . . . .
C25 C 0.8986(5) 0.2284(5) 0.1242(4) 0.0542(14) Uani 1 1 d . . . . .
H25 H 0.971161 0.248913 0.110912 0.065 Uiso 1 1 calc R . . . .
C26 C 0.8867(5) 0.1264(5) 0.1415(4) 0.0538(14) Uani 1 1 d . . . . .
H26 H 0.950216 0.077193 0.138396 0.065 Uiso 1 1 calc R . . . .
C27 C 0.7800(5) 0.0959(4) 0.1638(4) 0.0511(13) Uani 1 1 d . . . . .
H27 H 0.771117 0.025189 0.177349 0.061 Uiso 1 1 calc R . . . .
C28 C 0.6876(5) 0.1687(4) 0.1659(4) 0.0430(11) Uani 1 1 d . . . . .
H28 H 0.615369 0.147631 0.180601 0.052 Uiso 1 1 calc R . . . .
C29 C 0.7592(4) 0.7477(4) 0.1463(4) 0.0423(11) Uani 1 1 d . . . . .
C30 C 0.8342(6) 0.8316(5) 0.0808(5) 0.081(2) Uani 1 1 d D . . . .

loop_
_atom_site_aniso_label
_atom_site_aniso_U_11
_atom_site_aniso_U_22
_atom_site_aniso_U_33
_atom_site_aniso_U_23
_atom_site_aniso_U_13
_atom_site_aniso_U_12
Ag1 0.0466(2) 0.0462(2) 0.0362(2) -0.02438(16) 0.00341(15) -0.01029(15)
Ag2 0.0542(2) 0.0458(2) 0.03530(19) -0.02505(16) 0.00827(16) -0.01662(16)
Ag3 0.0437(2) 0.0495(2) 0.0540(2) -0.02272(19) -0.00362(17) -0.01190(16)
Ag4 0.03786(19) 0.03963(19) 0.03172(18) -0.01622(15) 0.00297(14) -0.00664(14)
Ag5 0.0480(2) 0.0497(2) 0.0383(2) -0.01712(17) -0.01102(16) -0.01158(16)
S1 0.0470(6) 0.0368(6) 0.0283(5) -0.0181(5) 0.0021(5) -0.0133(5)
S2 0.0369(6) 0.0382(6) 0.0309(5) -0.0189(5) -0.0004(4) -0.0047(4)
S3 0.0319(5) 0.0397(6) 0.0332(6) -0.0169(5) 0.0016(4) -0.0066(4)
P1 0.0381(6) 0.0358(6) 0.0265(5) -0.0156(5) 0.0012(5) -0.0059(5)
F1 0.093(8) 0.145(10) 0.156(10) -0.075(9) 0.032(7) -0.081(7)
F1B 0.055(6) 0.141(10) 0.197(13) -0.058(9) 0.029(7) -0.051(6)
F2 0.140(11) 0.079(7) 0.174(12) -0.089(8) 0.138(10) -0.067(7)
F2B 0.141(12) 0.121(11) 0.094(8) -0.044(7) 0.075(7) -0.047(8)
F3 0.151(11) 0.042(5) 0.099(9) -0.025(5) 0.034(7) -0.043(6)
F3B 0.144(11) 0.076(7) 0.143(12) -0.081(8) 0.088(9) -0.071(7)
O1 0.062(2) 0.051(2) 0.047(2) -0.0306(17) 0.0226(18) -0.0195(17)
O2 0.052(2) 0.0466(19) 0.049(2) -0.0280(17) 0.0147(17) -0.0118(16)
O3 0.0467(18) 0.0392(17) 0.0314(16) -0.0203(14) -0.0025(14) -0.0096(14)
O4 0.0507(19) 0.0494(19) 0.0269(16) -0.0182(15) 0.0063(14) -0.0048(15)
O5 0.0429(18) 0.0384(17) 0.0357(18) -0.0134(14) -0.0068(14) -0.0091(14)
N1 0.068(3) 0.043(2) 0.041(2) -0.020(2) -0.011(2) 0.002(2)
N2 0.033(2) 0.055(2) 0.036(2) -0.0202(19) -0.0036(16) -0.0104(18)
C1 0.044(3) 0.041(3) 0.045(3) -0.022(2) 0.004(2) -0.013(2)
C2 0.046(3) 0.080(4) 0.099(5) -0.050(4) 0.009(3) -0.026(3)
C3 0.064(4) 0.043(3) 0.061(4) -0.014(3) 0.004(3) -0.013(3)
C4 0.108(5) 0.058(4) 0.061(4) -0.038(3) 0.018(4) -0.043(4)
C5 0.050(3) 0.035(2) 0.031(2) -0.016(2) -0.001(2) 0.002(2)
C6 0.056(3) 0.057(3) 0.040(3) -0.015(3) 0.002(2) -0.007(3)
C7 0.046(3) 0.066(4) 0.053(3) -0.010(3) -0.014(3) 0.000(3)
C8 0.103(5) 0.044(3) 0.043(3) -0.020(3) -0.003(3) 0.008(3)
C9 0.030(2) 0.052(3) 0.044(3) -0.023(2) 0.001(2) -0.008(2)
C10 0.033(3) 0.088(5) 0.049(3) -0.017(3) -0.003(2) -0.005(3)
C11 0.043(3) 0.069(4) 0.065(4) -0.036(3) 0.002(3) -0.022(3)
C12 0.045(3) 0.081(4) 0.081(4) -0.052(4) 0.019(3) -0.017(3)
C13 0.067(4) 0.057(3) 0.036(3) -0.018(2) -0.006(3) -0.012(3)
C14 0.070(4) 0.052(3) 0.034(3) -0.018(2) 0.000(3) -0.012(3)
C15 0.076(4) 0.036(3) 0.034(3) -0.019(2) -0.012(2) 0.004(2)
C16 0.097(5) 0.089(5) 0.039(3) -0.033(3) -0.027(3) 0.040(4)
C17 0.094(5) 0.073(4) 0.046(3) -0.034(3) -0.015(3) 0.029(4)
C18 0.034(2) 0.050(3) 0.045(3) -0.024(2) -0.001(2) -0.005(2)
C19 0.032(2) 0.053(3) 0.038(3) -0.027(2) 0.0022(19) -0.008(2)
C20 0.029(2) 0.043(2) 0.029(2) -0.0165(19) 0.0026(18) -0.0123(18)
C21 0.033(2) 0.051(3) 0.036(2) -0.026(2) 0.0055(19) -0.009(2)
C22 0.043(3) 0.059(3) 0.040(3) -0.031(2) 0.002(2) -0.012(2)
C23 0.043(3) 0.038(2) 0.023(2) -0.0125(19) 0.0027(19) -0.0067(19)
C24 0.045(3) 0.046(3) 0.039(3) -0.015(2) 0.007(2) -0.009(2)
C25 0.042(3) 0.067(4) 0.041(3) -0.018(3) 0.012(2) -0.004(3)
C26 0.058(3) 0.057(3) 0.034(3) -0.017(2) 0.005(2) 0.010(3)
C27 0.072(4) 0.042(3) 0.035(3) -0.017(2) -0.002(3) 0.001(3)
C28 0.049(3) 0.043(3) 0.034(3) -0.016(2) 0.000(2) -0.008(2)
C29 0.044(3) 0.040(3) 0.043(3) -0.019(2) 0.011(2) -0.011(2)
C30 0.112(6) 0.059(4) 0.096(6) -0.048(4) 0.060(5) -0.042(4)

loop_
_atom_type_symbol
_atom_type_description
_atom_type_scat_dispersion_real
_atom_type_scat_dispersion_imag
_atom_type_scat_source
C C 0.0181 0.0091 'International Tables Vol C Tables 4.2.6.8 and 6.1.1.4'
H H 0.0000 0.0000 'International Tables Vol C Tables 4.2.6.8 and 6.1.1.4'
Ag Ag 0.1306 4.2820 'International Tables Vol C Tables 4.2.6.8 and 6.1.1.4'
F F 0.0727 0.0534 'International Tables Vol C Tables 4.2.6.8 and 6.1.1.4'
N N 0.0311 0.0180 'International Tables Vol C Tables 4.2.6.8 and 6.1.1.4'
O O 0.0492 0.0322 'International Tables Vol C Tables 4.2.6.8 and 6.1.1.4'
P P 0.2955 0.4335 'International Tables Vol C Tables 4.2.6.8 and 6.1.1.4'
S S 0.3331 0.5567 'International Tables Vol C Tables 4.2.6.8 and 6.1.1.4'

loop_
_geom_angle_atom_site_label_1
_geom_angle_atom_site_label_2
_geom_angle_atom_site_label_3
_geom_angle
_geom_angle_site_symmetry_1
_geom_angle_site_symmetry_3
S2 Ag1 Ag2 56.00(3) . .
S3 Ag1 Ag2 59.22(3) 2_666 .
S3 Ag1 S2 89.45(4) 2_666 .
O2 Ag1 Ag2 85.79(9) . .
O2 Ag1 S2 120.18(9) . .
O2 Ag1 S3 109.78(10) . 2_666
O3 Ag1 Ag2 161.29(8) . .
O3 Ag1 S2 105.32(9) . .
O3 Ag1 S3 125.01(8) . 2_666
O3 Ag1 O2 107.23(12) . .
Ag1 Ag2 Ag4 96.322(14) . .
Ag1 Ag2 Ag4 96.120(13) . 2_666
Ag4 Ag2 Ag4 63.680(12) 2_666 .
S1 Ag2 Ag1 167.06(3) . .
S1 Ag2 Ag4 86.18(3) . .
S1 Ag2 Ag4 73.55(3) . 2_666
S1 Ag2 S2 131.67(4) . .
S1 Ag2 S3 114.51(4) . 2_666
S2 Ag2 Ag1 55.44(2) . .
S2 Ag2 Ag4 94.25(3) . 2_666
S2 Ag2 Ag4 48.10(2) . .
S2 Ag2 S3 85.00(3) . 2_666
S3 Ag2 Ag1 52.90(2) 2_666 .
S3 Ag2 Ag4 90.63(3) 2_666 .
S3 Ag2 Ag4 47.81(2) 2_666 2_666
O1 Ag2 Ag1 75.50(8) . .
O1 Ag2 Ag4 147.77(10) . 2_666
O1 Ag2 Ag4 147.12(10) . .
O1 Ag2 S1 108.96(9) . .
O1 Ag2 S2 105.38(10) . .
O1 Ag2 S3 107.92(9) . 2_666
Ag4 Ag3 Ag5 100.477(14) . 2_666
S1 Ag3 Ag4 88.67(3) . .
S1 Ag3 Ag5 49.51(3) . 2_666
S1 Ag3 S3 124.04(4) . .
S3 Ag3 Ag4 50.20(3) . .
S3 Ag3 Ag5 96.75(3) . 2_666
N1 Ag3 Ag4 118.44(12) . .
N1 Ag3 Ag5 140.99(12) . 2_666
N1 Ag3 S1 128.85(13) . .
N1 Ag3 S3 105.68(13) . .
Ag2 Ag4 Ag2 116.320(12) 2_666 .
Ag2 Ag4 Ag4 58.042(12) . 2_666
Ag2 Ag4 Ag4 58.278(12) 2_666 2_666
Ag2 Ag4 Ag5 88.745(12) 2_666 .
Ag2 Ag4 Ag5 96.212(12) . .
Ag3 Ag4 Ag2 97.891(14) . 2_666
Ag3 Ag4 Ag2 76.175(12) . .
Ag3 Ag4 Ag4 84.443(15) . 2_666
Ag3 Ag4 Ag5 171.544(16) . .
Ag4 Ag4 Ag5 94.701(15) 2_666 .
S2 Ag4 Ag2 56.06(3) . .
S2 Ag4 Ag2 131.32(3) . 2_666
S2 Ag4 Ag3 121.34(3) . .
S2 Ag4 Ag4 95.45(3) . 2_666
S2 Ag4 Ag5 50.30(3) . .
S2 Ag4 S3 169.24(4) . .
S3 Ag4 Ag2 125.88(3) . .
S3 Ag4 Ag2 58.83(3) . 2_666
S3 Ag4 Ag3 54.20(3) . .
S3 Ag4 Ag4 93.79(3) . 2_666
S3 Ag4 Ag5 134.24(3) . .
Ag3 Ag5 Ag4 79.161(12) 2_666 .
S1 Ag5 Ag3 46.96(3) 2_666 2_666
S1 Ag5 Ag4 68.42(3) 2_666 .
S1 Ag5 S2 107.84(4) 2_666 .
S1 Ag5 O4 91.72(8) 2_666 .
S2 Ag5 Ag3 90.06(3) . 2_666
S2 Ag5 Ag4 45.27(3) . .
S2 Ag5 O4 102.58(9) . .
O4 Ag5 Ag3 52.82(7) . 2_666
O4 Ag5 Ag4 124.35(8) . .
N2 Ag5 Ag3 148.00(11) . 2_666
N2 Ag5 Ag4 128.22(11) . .
N2 Ag5 S1 121.38(11) . 2_666
N2 Ag5 S2 120.55(11) . .
N2 Ag5 O4 106.80(13) . .
Ag2 S1 Ag5 129.13(5) . 2_666
Ag3 S1 Ag2 101.21(4) . .
Ag3 S1 Ag5 83.53(4) . 2_666
C1 S1 Ag2 113.23(17) . .
C1 S1 Ag3 107.61(16) . .
C1 S1 Ag5 113.20(17) . 2_666
Ag1 S2 Ag2 68.55(3) . .
Ag4 S2 Ag1 129.08(5) . .
Ag4 S2 Ag2 75.84(3) . .
Ag4 S2 Ag5 84.43(4) . .
Ag5 S2 Ag1 93.83(4) . .
Ag5 S2 Ag2 132.77(4) . .
C5 S2 Ag1 115.52(16) . .
C5 S2 Ag2 105.11(17) . .
C5 S2 Ag4 107.99(15) . .
C5 S2 Ag5 121.81(17) . .
Ag1 S3 Ag2 67.88(3) 2_666 2_666
Ag3 S3 Ag1 100.36(4) . 2_666
Ag3 S3 Ag2 121.16(4) . 2_666
Ag4 S3 Ag1 131.36(5) . 2_666
Ag4 S3 Ag2 73.36(3) . 2_666
Ag4 S3 Ag3 75.60(3) . .
C9 S3 Ag1 112.96(17) . 2_666
C9 S3 Ag2 113.50(17) . 2_666
C9 S3 Ag3 123.41(17) . .
C9 S3 Ag4 108.72(17) . .
O3 P1 O5 110.07(18) . .
O3 P1 C23 108.4(2) . .
O4 P1 O3 116.23(19) . .
O4 P1 O5 109.8(2) . .
O4 P1 C23 108.8(2) . .
O5 P1 C23 102.6(2) . .
C29 O1 Ag2 127.6(3) . .
C29 O2 Ag1 117.7(3) . .
P1 O3 Ag1 116.63(17) . .
P1 O4 Ag5 117.44(18) . .
P1 O5 H5 109.5 . .
C13 N1 Ag3 108.5(4) . .
C17 N1 Ag3 127.5(4) . .
C17 N1 C13 116.4(5) . .
C18 N2 Ag5 120.7(3) . .
C22 N2 Ag5 122.6(3) . .
C22 N2 C18 116.3(4) . .
C2 C1 S1 107.4(4) . .
C3 C1 S1 109.3(4) . .
C3 C1 C2 109.9(5) . .
C4 C1 S1 108.6(4) . .
C4 C1 C2 111.5(5) . .
C4 C1 C3 110.1(5) . .
C1 C2 H2A 109.5 . .
C1 C2 H2B 109.5 . .
C1 C2 H2C 109.5 . .
H2A C2 H2B 109.5 . .
H2A C2 H2C 109.5 . .
H2B C2 H2C 109.5 . .
C1 C3 H3A 109.5 . .
C1 C3 H3B 109.5 . .
C1 C3 H3C 109.5 . .
H3A C3 H3B 109.5 . .
H3A C3 H3C 109.5 . .
H3B C3 H3C 109.5 . .
C1 C4 H4A 109.5 . .
C1 C4 H4B 109.5 . .
C1 C4 H4C 109.5 . .
H4A C4 H4B 109.5 . .
H4A C4 H4C 109.5 . .
H4B C4 H4C 109.5 . .
C6 C5 S2 106.6(3) . .
C6 C5 C7 111.2(5) . .
C7 C5 S2 107.9(4) . .
C8 C5 S2 109.3(4) . .
C8 C5 C6 110.6(5) . .
C8 C5 C7 111.2(5) . .
C5 C6 H6A 109.5 . .
C5 C6 H6B 109.5 . .
C5 C6 H6C 109.5 . .
H6A C6 H6B 109.5 . .
H6A C6 H6C 109.5 . .
H6B C6 H6C 109.5 . .
C5 C7 H7A 109.5 . .
C5 C7 H7B 109.5 . .
C5 C7 H7C 109.5 . .
H7A C7 H7B 109.5 . .
H7A C7 H7C 109.5 . .
H7B C7 H7C 109.5 . .
C5 C8 H8A 109.5 . .
C5 C8 H8B 109.5 . .
C5 C8 H8C 109.5 . .
H8A C8 H8B 109.5 . .
H8A C8 H8C 109.5 . .
H8B C8 H8C 109.5 . .
C10 C9 S3 109.4(3) . .
C10 C9 C12 111.0(5) . .
C11 C9 S3 108.1(4) . .
C11 C9 C10 111.1(5) . .
C11 C9 C12 110.5(5) . .
C12 C9 S3 106.6(4) . .
C9 C10 H10A 109.5 . .
C9 C10 H10B 109.5 . .
C9 C10 H10C 109.5 . .
H10A C10 H10B 109.5 . .
H10A C10 H10C 109.5 . .
H10B C10 H10C 109.5 . .
C9 C11 H11A 109.5 . .
C9 C11 H11B 109.5 . .
C9 C11 H11C 109.5 . .
H11A C11 H11B 109.5 . .
H11A C11 H11C 109.5 . .
H11B C11 H11C 109.5 . .
C9 C12 H12A 109.5 . .
C9 C12 H12B 109.5 . .
C9 C12 H12C 109.5 . .
H12A C12 H12B 109.5 . .
H12A C12 H12C 109.5 . .
H12B C12 H12C 109.5 . .
N1 C13 H13 118.2 . .
N1 C13 C14 123.5(5) . .
C14 C13 H13 118.2 . .
C13 C14 H14 119.5 . .
C13 C14 C15 121.0(5) . .
C15 C14 H14 119.5 . .
C14 C15 C15 122.9(6) . 2_576
C14 C15 C16 115.0(6) . .
C16 C15 C15 122.1(6) . 2_576
C15 C16 H16 120.1 . .
C17 C16 C15 119.8(5) . .
C17 C16 H16 120.1 . .
N1 C17 C16 123.8(6) . .
N1 C17 H17 118.1 . .
C16 C17 H17 118.1 . .
N2 C18 H18 118.4 . .
N2 C18 C19 123.3(5) . .
C19 C18 H18 118.4 . .
C18 C19 H19 119.9 . .
C18 C19 C20 120.1(5) . .
C20 C19 H19 119.9 . .
C19 C20 C20 122.3(5) . 2_565
C21 C20 C19 116.5(4) . .
C21 C20 C20 121.2(5) . 2_565
C20 C21 H21 120.3 . .
C22 C21 C20 119.4(4) . .
C22 C21 H21 120.3 . .
N2 C22 C21 124.3(5) . .
N2 C22 H22 117.9 . .
C21 C22 H22 117.9 . .
C24 C23 P1 121.4(4) . .
C28 C23 P1 120.1(4) . .
C28 C23 C24 118.5(4) . .
C23 C24 H24 119.7 . .
C25 C24 C23 120.6(5) . .
C25 C24 H24 119.7 . .
C24 C25 H25 119.7 . .
C26 C25 C24 120.6(5) . .
C26 C25 H25 119.7 . .
C25 C26 H26 120.4 . .
C25 C26 C27 119.2(5) . .
C27 C26 H26 120.4 . .
C26 C27 H27 120.0 . .
C28 C27 C26 120.0(5) . .
C28 C27 H27 120.0 . .
C23 C28 H28 119.5 . .
C27 C28 C23 121.1(5) . .
C27 C28 H28 119.5 . .
O1 C29 C30 114.4(4) . .
O2 C29 O1 130.7(5) . .
O2 C29 C30 114.9(4) . .
F1 C30 C29 109.9(7) . .
F1B C30 F2B 100.7(11) . .
F1B C30 C29 110.3(7) . .
F2 C30 F1 112.6(11) . .
F2 C30 F3 108.7(12) . .
F2 C30 C29 116.1(7) . .
F2B C30 C29 110.1(9) . .
F3 C30 F1 99.9(11) . .
F3 C30 C29 108.2(9) . .
F3B C30 F1B 113.2(12) . .
F3B C30 F2B 101.0(12) . .
F3B C30 C29 119.4(9) . .

loop_
_geom_bond_atom_site_label_1
_geom_bond_atom_site_label_2
_geom_bond_distance
_geom_bond_site_symmetry_2
Ag1 Ag2 2.9849(5) .
Ag1 S2 2.6411(11) .
Ag1 S3 2.5698(12) 2_666
Ag1 O2 2.330(4) .
Ag1 O3 2.302(3) .
Ag2 Ag4 3.1077(5) .
Ag2 Ag4 3.0997(5) 2_666
Ag2 S1 2.4626(11) .
Ag2 S2 2.6588(12) .
Ag2 S3 2.7680(12) 2_666
Ag2 O1 2.398(3) .
Ag3 Ag4 3.0221(5) .
Ag3 Ag5 3.3050(5) 2_666
Ag3 S1 2.4311(12) .
Ag3 S3 2.5305(12) .
Ag3 N1 2.329(4) .
Ag4 Ag4 3.2747(7) 2_666
Ag4 Ag5 3.3423(5) .
Ag4 S2 2.3856(11) .
Ag4 S3 2.3970(11) .
Ag5 S1 2.5296(11) 2_666
Ag5 S2 2.5839(12) .
Ag5 O4 2.585(3) .
Ag5 N2 2.290(4) .
S1 C1 1.851(5) .
S2 C5 1.877(5) .
S3 C9 1.856(5) .
P1 O3 1.513(3) .
P1 O4 1.497(3) .
P1 O5 1.568(3) .
P1 C23 1.813(5) .
F1 C30 1.325(7) .
F1B C30 1.312(7) .
F2 C30 1.297(7) .
F2B C30 1.327(8) .
F3 C30 1.314(8) .
F3B C30 1.291(7) .
O1 C29 1.240(6) .
O2 C29 1.239(6) .
O5 H5 0.8400 .
N1 C13 1.321(7) .
N1 C17 1.314(8) .
N2 C18 1.339(7) .
N2 C22 1.335(7) .
C1 C2 1.529(8) .
C1 C3 1.525(8) .
C1 C4 1.521(8) .
C2 H2A 0.9800 .
C2 H2B 0.9800 .
C2 H2C 0.9800 .
C3 H3A 0.9800 .
C3 H3B 0.9800 .
C3 H3C 0.9800 .
C4 H4A 0.9800 .
C4 H4B 0.9800 .
C4 H4C 0.9800 .
C5 C6 1.518(7) .
C5 C7 1.524(8) .
C5 C8 1.502(8) .
C6 H6A 0.9800 .
C6 H6B 0.9800 .
C6 H6C 0.9800 .
C7 H7A 0.9800 .
C7 H7B 0.9800 .
C7 H7C 0.9800 .
C8 H8A 0.9800 .
C8 H8B 0.9800 .
C8 H8C 0.9800 .
C9 C10 1.524(8) .
C9 C11 1.504(7) .
C9 C12 1.533(8) .
C10 H10A 0.9800 .
C10 H10B 0.9800 .
C10 H10C 0.9800 .
C11 H11A 0.9800 .
C11 H11B 0.9800 .
C11 H11C 0.9800 .
C12 H12A 0.9800 .
C12 H12B 0.9800 .
C12 H12C 0.9800 .
C13 H13 0.9500 .
C13 C14 1.370(9) .
C14 H14 0.9500 .
C14 C15 1.372(8) .
C15 C15 1.492(12) 2_576
C15 C16 1.395(9) .
C16 H16 0.9500 .
C16 C17 1.379(10) .
C17 H17 0.9500 .
C18 H18 0.9500 .
C18 C19 1.377(7) .
C19 H19 0.9500 .
C19 C20 1.392(7) .
C20 C20 1.488(9) 2_565
C20 C21 1.391(7) .
C21 H21 0.9500 .
C21 C22 1.374(7) .
C22 H22 0.9500 .
C23 C24 1.391(7) .
C23 C28 1.391(7) .
C24 H24 0.9500 .
C24 C25 1.390(8) .
C25 H25 0.9500 .
C25 C26 1.377(9) .
C26 H26 0.9500 .
C26 C27 1.400(9) .
C27 H27 0.9500 .
C27 C28 1.381(8) .
C28 H28 0.9500 .
C29 C30 1.542(8) .

loop_
_geom_torsion_atom_site_label_1
_geom_torsion_atom_site_label_2
_geom_torsion_atom_site_label_3
_geom_torsion_atom_site_label_4
_geom_torsion
_geom_torsion_site_symmetry_1
_geom_torsion_site_symmetry_4
Ag1 S2 C5 C6 3.0(4) . .
Ag1 S2 C5 C7 122.5(4) . .
Ag1 S2 C5 C8 -116.5(4) . .
Ag1 S3 C9 C10 176.6(4) 2_666 .
Ag1 S3 C9 C11 -62.3(4) 2_666 .
Ag1 S3 C9 C12 56.5(4) 2_666 .
Ag1 O2 C29 O1 5.1(8) . .
Ag1 O2 C29 C30 -175.8(4) . .
Ag2 S1 C1 C2 -66.1(4) . .
Ag2 S1 C1 C3 53.0(4) . .
Ag2 S1 C1 C4 173.2(4) . .
Ag2 S2 C5 C6 76.1(4) . .
Ag2 S2 C5 C7 -164.4(4) . .
Ag2 S2 C5 C8 -43.4(5) . .
Ag2 S3 C9 C10 -108.6(4) 2_666 .
Ag2 S3 C9 C11 12.5(4) 2_666 .
Ag2 S3 C9 C12 131.3(4) 2_666 .
Ag2 O1 C29 O2 11.4(9) . .
Ag2 O1 C29 C30 -167.7(4) . .
Ag3 S1 C1 C2 -177.1(4) . .
Ag3 S1 C1 C3 -58.0(4) . .
Ag3 S1 C1 C4 62.2(4) . .
Ag3 S3 C9 C10 55.7(5) . .
Ag3 S3 C9 C11 176.8(3) . .
Ag3 S3 C9 C12 -64.4(4) . .
Ag3 N1 C13 C14 -147.7(5) . .
Ag3 N1 C17 C16 141.7(7) . .
Ag4 S2 C5 C6 155.8(3) . .
Ag4 S2 C5 C7 -84.7(4) . .
Ag4 S2 C5 C8 36.3(5) . .
Ag4 S3 C9 C10 -29.1(4) . .
Ag4 S3 C9 C11 92.0(4) . .
Ag4 S3 C9 C12 -149.2(3) . .
Ag5 S1 C1 C2 92.5(4) 2_666 .
Ag5 S1 C1 C3 -148.4(3) 2_666 .
Ag5 S1 C1 C4 -28.2(5) 2_666 .
Ag5 S2 C5 C6 -109.5(4) . .
Ag5 S2 C5 C7 10.0(4) . .
Ag5 S2 C5 C8 131.0(4) . .
Ag5 N2 C18 C19 -169.9(4) . .
Ag5 N2 C22 C21 169.9(4) . .
P1 C23 C24 C25 180.0(4) . .
P1 C23 C28 C27 179.7(4) . .
O1 C29 C30 F1 50.6(10) . .
O1 C29 C30 F1B 104.8(12) . .
O1 C29 C30 F2 179.9(12) . .
O1 C29 C30 F2B -144.9(9) . .
O1 C29 C30 F3 -57.6(10) . .
O1 C29 C30 F3B -28.8(13) . .
O2 C29 C30 F1 -128.6(10) . .
O2 C29 C30 F1B -74.5(13) . .
O2 C29 C30 F2 0.7(13) . .
O2 C29 C30 F2B 35.8(10) . .
O2 C29 C30 F3 123.2(9) . .
O2 C29 C30 F3B 151.9(12) . .
O3 P1 O4 Ag5 57.5(3) . .
O3 P1 C23 C24 15.5(5) . .
O3 P1 C23 C28 -164.4(4) . .
O4 P1 O3 Ag1 18.2(3) . .
O4 P1 C23 C24 -111.7(4) . .
O4 P1 C23 C28 68.4(4) . .
O5 P1 O3 Ag1 143.86(19) . .
O5 P1 O4 Ag5 -68.2(2) . .
O5 P1 C23 C24 131.9(4) . .
O5 P1 C23 C28 -48.0(4) . .
N1 C13 C14 C15 0.3(9) . .
N2 C18 C19 C20 -0.9(8) . .
C13 N1 C17 C16 -4.3(11) . .
C13 C14 C15 C15 176.3(6) . 2_576
C13 C14 C15 C16 -5.0(9) . .
C14 C15 C16 C17 5.1(11) . .
C15 C15 C16 C17 -176.2(8) 2_576 .
C15 C16 C17 N1 -0.5(13) . .
C17 N1 C13 C14 4.4(9) . .
C18 N2 C22 C21 -3.0(8) . .
C18 C19 C20 C20 178.0(5) . 2_565
C18 C19 C20 C21 -1.7(7) . .
C19 C20 C21 C22 1.9(7) . .
C20 C20 C21 C22 -177.9(5) 2_565 .
C20 C21 C22 N2 0.5(8) . .
C22 N2 C18 C19 3.2(7) . .
C23 P1 O3 Ag1 -104.6(2) . .
C23 P1 O4 Ag5 -179.8(2) . .
C23 C24 C25 C26 1.0(8) . .
C24 C23 C28 C27 -0.2(7) . .
C24 C25 C26 C27 -1.6(8) . .
C25 C26 C27 C28 1.4(8) . .
C26 C27 C28 C23 -0.5(8) . .
C28 C23 C24 C25 -0.1(7) . .
